data_2021385
loop_
_publ_author_name
'Wang, Bing'
'Fang, Qi'

_publ_section_title
;
 Structures and phase transition of three isomers of 1-phenylindolin-2-one
 derivatives: 6-chloro-1-phenylindolin-2-one,
 4-chloro-1-phenylindolin-2-one and 1-(3-chlorophenyl)indolin-2-one
;
_journal_coeditor_code YO3056
_journal_issue 12
_journal_name_full 'Acta Crystallographica Section C'
_journal_page_first
;
;
_journal_paper_doi 10.1107/S2053229618015796
_journal_volume 74
_journal_year 2018
_chemical_formula_iupac 'C14 H10 Cl N O'
_chemical_formula_moiety 'C14 H10 Cl N O'
_chemical_formula_sum 'C14 H10 Cl N O'
_chemical_formula_weight 243.68
_chemical_name_systematic
;
4-Chloro-1-phenylindolin-2-one
;
_space_group_crystal_system monoclinic
_space_group_IT_number 14
_space_group_name_Hall '-P 2ybc'
_space_group_name_H-M_alt 'P 1 21/c 1'
_symmetry_space_group_name_Hall '-P 2ybc'
_symmetry_space_group_name_H-M 'P 1 21/c 1'
_atom_sites_solution_hydrogens difmap
_audit_creation_method SHELXL-2014/7
_cell_angle_alpha 90
_cell_angle_beta 89.288(2)
_cell_angle_gamma 90
_cell_formula_units_Z 4
_cell_length_a 10.5605(8)
_cell_length_b 12.0485(9)
_cell_length_c 9.1939(7)
_cell_measurement_reflns_used 8615
_cell_measurement_temperature 297(2)
_cell_measurement_theta_max 27.80
_cell_measurement_theta_min 2.56
_cell_volume 1169.72(15)
_computing_cell_refinement 'Bruker SAINT'
_computing_data_collection 'Bruker APEX2'
_computing_data_reduction 'Bruker SAINT'
_computing_molecular_graphics
;
Bruker SHELXTL and Mercury (Macrae <i>et al.</i>,2008)
;
_computing_publication_material
;
Bruker SHELXTL and publCIF (Westrip, 2010)
;
_computing_structure_refinement
;
SHELXL-2014/7 (Sheldrick, 2015)
;
_computing_structure_solution
;
SHELXS-97 (Sheldrick 2008)
;
_diffrn_ambient_temperature 297(2)
_diffrn_detector_area_resol_mean 8.3
_diffrn_measured_fraction_theta_full 1.000
_diffrn_measured_fraction_theta_max 0.997
_diffrn_measurement_device_type 'Bruker APEX-II CCD'
_diffrn_measurement_method '\w scans'
_diffrn_radiation_type MoK\a
_diffrn_radiation_wavelength 0.71073
_diffrn_reflns_av_R_equivalents 0.0224
_diffrn_reflns_av_unetI/netI 0.0145
_diffrn_reflns_limit_h_max 14
_diffrn_reflns_limit_h_min -14
_diffrn_reflns_limit_k_max 16
_diffrn_reflns_limit_k_min -16
_diffrn_reflns_limit_l_max 12
_diffrn_reflns_limit_l_min -12
_diffrn_reflns_number 23589
_diffrn_reflns_theta_full 25.242
_diffrn_reflns_theta_max 30.036
_diffrn_reflns_theta_min 1.929
_exptl_absorpt_coefficient_mu 0.307
_exptl_absorpt_correction_T_max 0.969
_exptl_absorpt_correction_T_min 0.839
_exptl_absorpt_correction_type multi-scan
_exptl_absorpt_process_details
;
APEX2 Software Suite (Bruker, 2005)
;
_exptl_crystal_colour colourless
_exptl_crystal_density_diffrn 1.384
_exptl_crystal_description plate
_exptl_crystal_F_000 504
_exptl_crystal_size_max 0.593
_exptl_crystal_size_mid 0.329
_exptl_crystal_size_min 0.102
_refine_diff_density_max 0.287
_refine_diff_density_min -0.305
_refine_ls_extinction_method none
_refine_ls_goodness_of_fit_ref 0.934
_refine_ls_hydrogen_treatment refall
_refine_ls_matrix_type full
_refine_ls_number_parameters 194
_refine_ls_number_reflns 3410
_refine_ls_number_restraints 0
_refine_ls_restrained_S_all 0.934
_refine_ls_R_factor_all 0.0540
_refine_ls_R_factor_gt 0.0403
_refine_ls_shift/su_max 0.001
_refine_ls_shift/su_mean 0.000
_refine_ls_structure_factor_coef Fsqd
_refine_ls_weighting_details 'w=1/[\s^2^(Fo^2^)+(0.0532P)^2^+0.3065P] where P=(Fo^2^+2Fc^2^)/3'
_refine_ls_weighting_scheme calc
_refine_ls_wR_factor_gt 0.1015
_refine_ls_wR_factor_ref 0.1103
_reflns_number_gt 2575
_reflns_number_total 3410
_reflns_threshold_expression 'I > 2\s(I)'
_cod_data_source_file yo3056sup1.cif
_cod_data_source_block B_RT
_cod_original_cell_volume 1169.73(15)
_cod_database_code 2021385
_shelx_space_group_comment
;
The symmetry employed for this shelxl refinement is uniquely defined
by the following loop, which should always be used as a source of
symmetry information in preference to the above space-group names.
They are only intended as comments.
;
_shelx_estimated_absorpt_t_min 0.839
_shelx_estimated_absorpt_t_max 0.969

loop_
_space_group_symop_operation_xyz
'x, y, z'
'-x, y+1/2, -z+1/2'
'-x, -y, -z'
'x, -y-1/2, z-1/2'

loop_
_atom_site_type_symbol
_atom_site_label
_atom_site_fract_x
_atom_site_fract_y
_atom_site_fract_z
_atom_site_U_iso_or_equiv
_atom_site_adp_type
_atom_site_calc_flag
_atom_site_occupancy
C C1 0.76562(13) 0.49276(12) 0.64486(14) 0.0495(3) Uani d 1
C C2 0.85585(14) 0.40585(12) 0.58575(15) 0.0511(3) Uani d 1
C C3 0.85988(12) 0.42980(11) 0.42606(14) 0.0453(3) Uani d 1
C C4 0.92506(12) 0.38062(12) 0.31262(15) 0.0504(3) Uani d 1
C C5 0.90718(15) 0.41639(13) 0.17034(16) 0.0583(4) Uani d 1
C C6 0.82218(16) 0.50083(14) 0.14390(15) 0.0588(4) Uani d 1
C C7 0.75498(14) 0.55303(12) 0.25600(14) 0.0504(3) Uani d 1
C C8 0.77665(11) 0.51631(10) 0.39620(13) 0.0427(3) Uani d 1
C C9 0.62896(12) 0.64046(11) 0.54016(13) 0.0442(3) Uani d 1
C C10 0.65075(15) 0.74267(12) 0.47462(15) 0.0517(3) Uani d 1
C C11 0.56094(17) 0.82574(14) 0.48807(18) 0.0621(4) Uani d 1
C C12 0.45172(17) 0.80830(15) 0.56878(19) 0.0662(4) Uani d 1
C C13 0.43101(15) 0.70694(15) 0.63495(18) 0.0632(4) Uani d 1
C C14 0.51839(13) 0.62236(13) 0.61987(16) 0.0530(3) Uani d 1
Cl Cl1 1.03020(4) 0.27329(4) 0.34775(5) 0.06917(15) Uani d 1
N N1 0.71932(10) 0.55296(9) 0.52730(11) 0.0450(2) Uani d 1
O O1 0.73754(11) 0.50912(10) 0.77096(10) 0.0667(3) Uani d 1
H H5 0.9537(16) 0.3826(15) 0.093(2) 0.068(5) Uiso d 1
H H6 0.8078(15) 0.5232(14) 0.0470(19) 0.066(5) Uiso d 1
H H7 0.6989(14) 0.6109(13) 0.2358(16) 0.048(4) Uiso d 1
H H10 0.7266(16) 0.7538(13) 0.4224(18) 0.058(4) Uiso d 1
H H11 0.5746(18) 0.8952(17) 0.445(2) 0.079(6) Uiso d 1
H H12 0.3920(18) 0.8602(17) 0.582(2) 0.082(6) Uiso d 1
H H13 0.3527(16) 0.7030(14) 0.7035(19) 0.065(5) Uiso d 1
H H14 0.5049(15) 0.5523(15) 0.6614(17) 0.058(4) Uiso d 1
H H2A 0.9360(16) 0.4121(14) 0.6312(19) 0.064(5) Uiso d 1
H H2B 0.8196(15) 0.3314(15) 0.6053(18) 0.063(5) Uiso d 1

loop_
_atom_site_aniso_label
_atom_site_aniso_U_11
_atom_site_aniso_U_22
_atom_site_aniso_U_33
_atom_site_aniso_U_12
_atom_site_aniso_U_13
_atom_site_aniso_U_23
C1 0.0531(7) 0.0561(7) 0.0394(6) -0.0046(6) 0.0001(5) 0.0069(5)
C2 0.0541(7) 0.0530(8) 0.0463(7) -0.0007(6) -0.0041(6) 0.0070(6)
C3 0.0443(6) 0.0482(7) 0.0435(6) -0.0069(5) -0.0011(5) 0.0009(5)
C4 0.0463(6) 0.0490(7) 0.0559(7) -0.0048(5) 0.0025(5) -0.0053(6)
C5 0.0651(9) 0.0613(8) 0.0483(7) -0.0070(7) 0.0114(6) -0.0102(6)
C6 0.0756(10) 0.0640(9) 0.0368(6) -0.0071(7) 0.0031(6) 0.0005(6)
C7 0.0585(8) 0.0536(8) 0.0392(6) -0.0023(6) -0.0016(5) 0.0032(5)
C8 0.0449(6) 0.0460(6) 0.0372(6) -0.0078(5) 0.0015(4) -0.0004(5)
C9 0.0470(6) 0.0484(7) 0.0374(6) -0.0038(5) -0.0035(5) -0.0030(5)
C10 0.0585(8) 0.0504(7) 0.0461(7) -0.0055(6) -0.0004(6) 0.0007(5)
C11 0.0810(11) 0.0487(8) 0.0569(8) 0.0012(7) -0.0114(7) -0.0008(6)
C12 0.0667(10) 0.0655(10) 0.0666(10) 0.0151(8) -0.0119(8) -0.0151(8)
C13 0.0505(8) 0.0757(10) 0.0632(9) 0.0004(7) 0.0011(7) -0.0124(8)
C14 0.0507(7) 0.0571(8) 0.0513(7) -0.0070(6) 0.0017(6) -0.0016(6)
Cl1 0.0616(2) 0.0644(3) 0.0815(3) 0.01075(17) 0.00048(19) -0.00778(19)
N1 0.0501(6) 0.0494(6) 0.0356(5) -0.0005(4) 0.0020(4) 0.0027(4)
O1 0.0801(7) 0.0829(8) 0.0370(5) 0.0077(6) 0.0054(5) 0.0085(5)

loop_
_atom_type_symbol
_atom_type_description
_atom_type_scat_dispersion_real
_atom_type_scat_dispersion_imag
_atom_type_scat_source
C C 0.0033 0.0016 'International Tables Vol C Tables 4.2.6.8 and 6.1.1.4'
H H 0.0000 0.0000 'International Tables Vol C Tables 4.2.6.8 and 6.1.1.4'
N N 0.0061 0.0033 'International Tables Vol C Tables 4.2.6.8 and 6.1.1.4'
O O 0.0106 0.0060 'International Tables Vol C Tables 4.2.6.8 and 6.1.1.4'
Cl Cl 0.1484 0.1585 'International Tables Vol C Tables 4.2.6.8 and 6.1.1.4'

loop_
_geom_angle_atom_site_label_1
_geom_angle_atom_site_label_2
_geom_angle_atom_site_label_3
_geom_angle
O1 C1 N1 125.01(13)
O1 C1 C2 127.11(13)
N1 C1 C2 107.88(11)
C3 C2 C1 103.25(11)
C3 C2 H2A 113.6(10)
C1 C2 H2A 110.4(10)
C3 C2 H2B 111.1(10)
C1 C2 H2B 108.8(9)
H2A C2 H2B 109.6(14)
C4 C3 C8 118.92(12)
C4 C3 C2 131.93(13)
C8 C3 C2 109.10(11)
C3 C4 C5 120.41(14)
C3 C4 Cl1 119.62(11)
C5 C4 Cl1 119.97(11)
C6 C5 C4 119.32(13)
C6 C5 H5 121.1(11)
C4 C5 H5 119.6(11)
C5 C6 C7 121.90(13)
C5 C6 H6 119.3(10)
C7 C6 H6 118.8(10)
C8 C7 C6 117.11(14)
C8 C7 H7 122.4(9)
C6 C7 H7 120.5(9)
C7 C8 C3 122.31(12)
C7 C8 N1 128.34(13)
C3 C8 N1 109.30(10)
C14 C9 C10 120.13(13)
C14 C9 N1 119.03(12)
C10 C9 N1 120.83(12)
C11 C10 C9 119.54(14)
C11 C10 H10 121.5(10)
C9 C10 H10 119.0(10)
C12 C11 C10 120.36(16)
C12 C11 H11 119.2(12)
C10 C11 H11 120.4(12)
C11 C12 C13 119.90(16)
C11 C12 H12 123.3(13)
C13 C12 H12 116.8(13)
C14 C13 C12 120.44(15)
C14 C13 H13 123.8(10)
C12 C13 H13 115.5(9)
C13 C14 C9 119.60(15)
C13 C14 H14 121.7(10)
C9 C14 H14 118.7(10)
C1 N1 C8 110.35(11)
C1 N1 C9 124.11(10)
C8 N1 C9 125.53(10)

loop_
_geom_bond_atom_site_label_1
_geom_bond_atom_site_label_2
_geom_bond_distance
C1 O1 1.2093(16)
C1 N1 1.3952(16)
C1 C2 1.512(2)
C2 C3 1.4963(18)
C2 H2A 0.952(18)
C2 H2B 0.991(18)
C3 C4 1.3765(18)
C3 C8 1.3930(18)
C4 C5 1.392(2)
C4 Cl1 1.7373(15)
C5 C6 1.380(2)
C5 H5 0.948(18)
C6 C7 1.394(2)
C6 H6 0.945(17)
C7 C8 1.3845(17)
C7 H7 0.935(16)
C8 N1 1.4129(15)
C9 C14 1.3881(18)
C9 C10 1.3889(19)
C9 N1 1.4259(17)
C10 C11 1.383(2)
C10 H10 0.938(17)
C11 C12 1.380(2)
C11 H11 0.94(2)
C12 C13 1.381(3)
C12 H12 0.90(2)
C13 C14 1.381(2)
C13 H13 1.034(17)
C14 H14 0.937(18)

loop_
_geom_torsion_atom_site_label_1
_geom_torsion_atom_site_label_2
_geom_torsion_atom_site_label_3
_geom_torsion_atom_site_label_4
_geom_torsion
O1 C1 C2 C3 -176.24(14)
N1 C1 C2 C3 3.45(14)
C1 C2 C3 C4 179.55(14)
C1 C2 C3 C8 -2.82(14)
C8 C3 C4 C5 -0.47(19)
C2 C3 C4 C5 176.96(14)
C8 C3 C4 Cl1 179.52(9)
C2 C3 C4 Cl1 -3.0(2)
C3 C4 C5 C6 -0.8(2)
Cl1 C4 C5 C6 179.21(12)
C4 C5 C6 C7 1.2(2)
C5 C6 C7 C8 -0.2(2)
C6 C7 C8 C3 -1.1(2)
C6 C7 C8 N1 -178.38(13)
C4 C3 C8 C7 1.47(19)
C2 C3 C8 C7 -176.51(12)
C4 C3 C8 N1 179.19(11)
C2 C3 C8 N1 1.21(14)
C14 C9 C10 C11 -0.7(2)
N1 C9 C10 C11 179.52(12)
C9 C10 C11 C12 1.5(2)
C10 C11 C12 C13 -0.9(2)
C11 C12 C13 C14 -0.6(2)
C12 C13 C14 C9 1.4(2)
C10 C9 C14 C13 -0.8(2)
N1 C9 C14 C13 179.04(13)
O1 C1 N1 C8 176.77(14)
C2 C1 N1 C8 -2.93(14)
O1 C1 N1 C9 -2.0(2)
C2 C1 N1 C9 178.33(11)
C7 C8 N1 C1 178.66(13)
C3 C8 N1 C1 1.11(14)
C7 C8 N1 C9 -2.6(2)
C3 C8 N1 C9 179.83(11)
C14 C9 N1 C1 -50.32(17)
C10 C9 N1 C1 129.47(14)
C14 C9 N1 C8 131.12(13)
C10 C9 N1 C8 -49.09(18)

_cod_database_fobs_code 2021385
